data_4121157
loop_
_publ_author_name
'Santhosh Kumar Podiyanachari'
'Gerald Kehr'
'Christian M\"uck-Lichtenfeld'
'Constantin G. Daniliuc'
'Gerhard Erker'

_publ_section_title
;
 Remarkable Behavior of a Bifunctional Alkynylborane Zirconocene Complex
 toward Donor Ligands and Acetylenes
;
_journal_name_full 'Journal of the American Chemical Society'
_journal_page_first 17444
_journal_page_last 17456
_journal_paper_doi 10.1021/ja408385h
_journal_volume 135
_journal_year 2013
_chemical_formula_sum 'C32 H25 B F10 Si Zr'
_chemical_formula_weight 729.64
_chemical_name_systematic
; 
 ? 
;
_space_group_IT_number 14
_symmetry_cell_setting monoclinic
_symmetry_space_group_name_Hall '-P 2yn'
_symmetry_space_group_name_H-M 'P 1 21/n 1'
_atom_sites_solution_hydrogens geom
_atom_sites_solution_primary direct
_atom_sites_solution_secondary difmap
_audit_creation_method SHELXL-97
_cell_angle_alpha 90.00
_cell_angle_beta 96.1050(10)
_cell_angle_gamma 90.00
_cell_formula_units_Z 4
_cell_length_a 10.4621(2)
_cell_length_b 14.9667(3)
_cell_length_c 19.5364(4)
_cell_measurement_reflns_used 5622
_cell_measurement_temperature 223(2)
_cell_measurement_theta_max 28.28
_cell_measurement_theta_min 4.08
_cell_volume 3041.72(10)
_computing_cell_refinement 'Collect (Nonius B.V., 1998)'
_computing_data_collection 'Collect (Nonius B.V., 1998)'
_computing_data_reduction 'Denzo-SMN (Otwinowski & Minor, 1997)'
_computing_molecular_graphics 'XP (BrukerAXS, 2000)'
_computing_publication_material 'SHELXL-97 (Sheldrick, 1997)'
_computing_structure_refinement 'SHELXL-97 (Sheldrick, 1997)'
_computing_structure_solution 'SHELXS-97 (Sheldrick, 1990)'
_diffrn_ambient_temperature 223(2)
_diffrn_measured_fraction_theta_full 0.958
_diffrn_measured_fraction_theta_max 0.958
_diffrn_measurement_device_type 'Nonius KappaCCD APEXII'
_diffrn_measurement_method '\w and \f scans'
_diffrn_radiation_monochromator 'Montel mirror'
_diffrn_radiation_source 'rotating anode Nonius FR591'
_diffrn_radiation_type MoK\a
_diffrn_radiation_wavelength 0.71073
_diffrn_reflns_av_R_equivalents 0.052
_diffrn_reflns_av_sigmaI/netI 0.0409
_diffrn_reflns_limit_h_max 12
_diffrn_reflns_limit_h_min -12
_diffrn_reflns_limit_k_max 17
_diffrn_reflns_limit_k_min -16
_diffrn_reflns_limit_l_max 23
_diffrn_reflns_limit_l_min -23
_diffrn_reflns_number 17327
_diffrn_reflns_theta_full 25.00
_diffrn_reflns_theta_max 25.00
_diffrn_reflns_theta_min 4.11
_exptl_absorpt_coefficient_mu 0.485
_exptl_absorpt_correction_T_max 0.9904
_exptl_absorpt_correction_T_min 0.8487
_exptl_absorpt_correction_type multi-scan
_exptl_absorpt_process_details 'Denzo (Otwinowski, Borek, Majewski & Minor, 2003)'
_exptl_crystal_colour 'pale yellow'
_exptl_crystal_density_diffrn 1.593
_exptl_crystal_description plate
_exptl_crystal_F_000 1464
_exptl_crystal_size_max 0.35
_exptl_crystal_size_mid 0.15
_exptl_crystal_size_min 0.02
_refine_diff_density_max 0.846
_refine_diff_density_min -0.391
_refine_diff_density_rms 0.082
_refine_ls_extinction_method none
_refine_ls_goodness_of_fit_ref 1.142
_refine_ls_hydrogen_treatment constr
_refine_ls_matrix_type full
_refine_ls_number_parameters 410
_refine_ls_number_reflns 5142
_refine_ls_number_restraints 0
_refine_ls_restrained_S_all 1.142
_refine_ls_R_factor_all 0.0671
_refine_ls_R_factor_gt 0.0551
_refine_ls_shift/su_max 0.000
_refine_ls_shift/su_mean 0.000
_refine_ls_structure_factor_coef Fsqd
_refine_ls_weighting_details 'calc w=1/[\s^2^(Fo^2^)+(0.0490P)^2^+6.6965P] where P=(Fo^2^+2Fc^2^)/3'
_refine_ls_weighting_scheme calc
_refine_ls_wR_factor_gt 0.1303
_refine_ls_wR_factor_ref 0.1399
_reflns_number_gt 4381
_reflns_number_total 5142
_reflns_threshold_expression >2sigma(I)
_cod_data_source_file ja408385h_si_002_08.cif
_cod_data_source_block erk7066
_cod_database_code 4121157

loop_
_symmetry_equiv_pos_as_xyz
'x, y, z'
'-x+1/2, y+1/2, -z+1/2'
'-x, -y, -z'
'x-1/2, -y-1/2, z-1/2'

loop_
_atom_site_label
_atom_site_type_symbol
_atom_site_fract_x
_atom_site_fract_y
_atom_site_fract_z
_atom_site_U_iso_or_equiv
_atom_site_adp_type
_atom_site_occupancy
_atom_site_symmetry_multiplicity
_atom_site_calc_flag
_atom_site_refinement_flags
Zr1 Zr 0.43157(4) 0.22162(3) 0.23206(2) 0.03461(16) Uani 1 1 d .
C1 C 0.2982(4) 0.2373(3) 0.3425(2) 0.0387(10) Uani 1 1 d .
C2 C 0.4117(4) 0.2521(3) 0.3548(2) 0.0352(10) Uani 1 1 d .
C3 C 0.6490(4) 0.2725(3) 0.3050(2) 0.0357(9) Uani 1 1 d .
H3 H 0.7348 0.2876 0.3198 0.043 Uiso 1 1 calc R
C4 C 0.6328(4) 0.2629(3) 0.2374(2) 0.0345(9) Uani 1 1 d .
C5 C 0.7291(5) 0.2888(4) 0.1913(2) 0.0493(12) Uani 1 1 d .
C6 C 0.7826(7) 0.3715(5) 0.1968(3) 0.082(2) Uani 1 1 d .
H6A H 0.8420 0.3891 0.1665 0.098 Uiso 1 1 calc R
H6B H 0.7603 0.4111 0.2309 0.098 Uiso 1 1 calc R
C7 C 0.7619(7) 0.2266(5) 0.1391(3) 0.0778(19) Uani 1 1 d .
H7A H 0.8246 0.2538 0.1123 0.117 Uiso 1 1 calc R
H7B H 0.6852 0.2115 0.1089 0.117 Uiso 1 1 calc R
H7C H 0.7980 0.1727 0.1610 0.117 Uiso 1 1 calc R
Si1 Si 0.12082(12) 0.23258(9) 0.35143(7) 0.0440(3) Uani 1 1 d .
C11 C 0.1067(5) 0.1996(5) 0.4415(3) 0.0667(16) Uani 1 1 d .
H11A H 0.1611 0.2377 0.4724 0.100 Uiso 1 1 calc R
H11B H 0.1336 0.1379 0.4483 0.100 Uiso 1 1 calc R
H11C H 0.0181 0.2058 0.4511 0.100 Uiso 1 1 calc R
C12 C 0.0566(6) 0.3468(4) 0.3389(4) 0.083(2) Uani 1 1 d .
H12A H -0.0291 0.3494 0.3534 0.124 Uiso 1 1 calc R
H12B H 0.0530 0.3628 0.2906 0.124 Uiso 1 1 calc R
H12C H 0.1122 0.3884 0.3661 0.124 Uiso 1 1 calc R
C13 C 0.0392(6) 0.1517(5) 0.2901(4) 0.089(2) Uani 1 1 d .
H13A H -0.0531 0.1590 0.2887 0.134 Uiso 1 1 calc R
H13B H 0.0626 0.0914 0.3048 0.134 Uiso 1 1 calc R
H13C H 0.0654 0.1620 0.2446 0.134 Uiso 1 1 calc R
C20 C 0.2394(6) 0.2894(5) 0.1675(4) 0.079(2) Uani 1 1 d .
H20 H 0.1611 0.2603 0.1719 0.094 Uiso 1 1 calc R
C21 C 0.2941(7) 0.3580(4) 0.2079(3) 0.0718(19) Uani 1 1 d .
H21 H 0.2581 0.3852 0.2447 0.086 Uiso 1 1 calc R
C22 C 0.4061(8) 0.3791(4) 0.1859(4) 0.081(2) Uani 1 1 d .
H22 H 0.4610 0.4243 0.2051 0.097 Uiso 1 1 calc R
C23 C 0.4304(8) 0.3277(7) 0.1328(4) 0.091(3) Uani 1 1 d .
H23 H 0.5048 0.3290 0.1097 0.110 Uiso 1 1 calc R
C24 C 0.3254(10) 0.2722(5) 0.1184(3) 0.091(3) Uani 1 1 d .
H24 H 0.3135 0.2305 0.0823 0.109 Uiso 1 1 calc R
C25 C 0.4680(6) 0.0870(4) 0.1618(3) 0.0600(15) Uani 1 1 d .
H25 H 0.4898 0.0977 0.1171 0.072 Uiso 1 1 calc R
C26 C 0.3437(6) 0.0778(4) 0.1805(3) 0.0684(17) Uani 1 1 d .
H26 H 0.2675 0.0794 0.1503 0.082 Uiso 1 1 calc R
C27 C 0.3516(6) 0.0660(3) 0.2512(3) 0.0610(15) Uani 1 1 d .
H27 H 0.2821 0.0595 0.2775 0.073 Uiso 1 1 calc R
C28 C 0.4833(6) 0.0655(3) 0.2763(3) 0.0579(15) Uani 1 1 d .
H28 H 0.5174 0.0581 0.3225 0.069 Uiso 1 1 calc R
C29 C 0.5536(6) 0.0779(3) 0.2203(3) 0.0556(14) Uani 1 1 d .
H29 H 0.6437 0.0797 0.2220 0.067 Uiso 1 1 calc R
B1 B 0.5630(5) 0.2660(3) 0.3721(2) 0.0335(10) Uani 1 1 d .
C31 C 0.5935(4) 0.3651(3) 0.4080(2) 0.0340(9) Uani 1 1 d .
F32 F 0.8002(3) 0.31501(19) 0.45562(14) 0.0508(7) Uani 1 1 d .
C32 C 0.7119(4) 0.3818(3) 0.4451(2) 0.0389(10) Uani 1 1 d .
F33 F 0.8661(3) 0.4742(2) 0.50815(16) 0.0630(8) Uani 1 1 d .
C33 C 0.7499(5) 0.4633(3) 0.4726(2) 0.0455(11) Uani 1 1 d .
F34 F 0.7020(3) 0.61438(19) 0.49193(15) 0.0624(8) Uani 1 1 d .
C34 C 0.6682(5) 0.5351(3) 0.4641(2) 0.0452(11) Uani 1 1 d .
F35 F 0.4703(3) 0.59330(18) 0.41601(16) 0.0588(8) Uani 1 1 d .
C35 C 0.5509(5) 0.5237(3) 0.4260(2) 0.0446(11) Uani 1 1 d .
F36 F 0.4005(3) 0.43668(18) 0.36242(15) 0.0547(8) Uani 1 1 d .
C36 C 0.5165(4) 0.4404(3) 0.3994(2) 0.0382(10) Uani 1 1 d .
C41 C 0.6099(4) 0.1854(3) 0.4266(2) 0.0335(9) Uani 1 1 d .
F42 F 0.4520(3) 0.22875(18) 0.49815(13) 0.0494(7) Uani 1 1 d .
C42 C 0.5471(4) 0.1724(3) 0.4851(2) 0.0365(10) Uani 1 1 d .
F43 F 0.5083(3) 0.0957(2) 0.58642(14) 0.0580(8) Uani 1 1 d .
C43 C 0.5755(5) 0.1049(3) 0.5317(2) 0.0405(10) Uani 1 1 d .
F44 F 0.7016(3) -0.0189(2) 0.56928(16) 0.0685(9) Uani 1 1 d .
C44 C 0.6722(5) 0.0473(3) 0.5233(2) 0.0464(12) Uani 1 1 d .
F45 F 0.8361(3) 0.0004(2) 0.45796(18) 0.0769(10) Uani 1 1 d .
C45 C 0.7398(5) 0.0564(3) 0.4673(3) 0.0469(12) Uani 1 1 d .
F46 F 0.7772(3) 0.1273(2) 0.36631(16) 0.0645(9) Uani 1 1 d .
C46 C 0.7070(4) 0.1243(3) 0.4204(2) 0.0412(11) Uani 1 1 d .

loop_
_atom_site_aniso_label
_atom_site_aniso_U_11
_atom_site_aniso_U_22
_atom_site_aniso_U_33
_atom_site_aniso_U_23
_atom_site_aniso_U_13
_atom_site_aniso_U_12
Zr1 0.0423(3) 0.0273(2) 0.0333(2) 0.00006(17) -0.00059(17) -0.00033(18)
C1 0.039(3) 0.033(2) 0.044(3) 0.0013(19) 0.0038(19) -0.0012(19)
C2 0.042(3) 0.032(2) 0.031(2) 0.0017(18) 0.0034(18) -0.0010(19)
C3 0.037(2) 0.033(2) 0.038(2) 0.0008(19) 0.0051(18) -0.0025(19)
C4 0.043(2) 0.028(2) 0.033(2) 0.0003(18) 0.0057(18) 0.0002(18)
C5 0.052(3) 0.058(3) 0.038(3) 0.003(2) 0.008(2) -0.005(3)
C6 0.100(5) 0.079(4) 0.075(4) -0.005(4) 0.044(4) -0.037(4)
C7 0.088(5) 0.092(5) 0.059(4) -0.008(3) 0.032(3) -0.016(4)
Si1 0.0334(7) 0.0403(7) 0.0583(8) 0.0056(6) 0.0046(6) -0.0022(6)
C11 0.049(3) 0.080(4) 0.074(4) 0.017(3) 0.018(3) 0.012(3)
C12 0.053(4) 0.061(4) 0.136(6) 0.039(4) 0.020(4) 0.019(3)
C13 0.052(4) 0.117(6) 0.099(5) -0.030(5) 0.013(3) -0.036(4)
C20 0.060(4) 0.071(4) 0.099(5) 0.041(4) -0.023(4) 0.002(3)
C21 0.102(5) 0.052(4) 0.062(4) 0.020(3) 0.014(4) 0.042(4)
C22 0.102(6) 0.040(3) 0.092(5) 0.036(4) -0.025(4) -0.002(3)
C23 0.084(5) 0.118(7) 0.075(5) 0.061(5) 0.026(4) 0.038(5)
C24 0.159(8) 0.065(4) 0.039(3) -0.006(3) -0.036(4) 0.046(5)
C25 0.090(5) 0.041(3) 0.049(3) -0.015(2) 0.007(3) -0.004(3)
C26 0.073(4) 0.041(3) 0.084(4) -0.018(3) -0.025(3) -0.005(3)
C27 0.066(4) 0.030(3) 0.091(5) -0.013(3) 0.028(3) -0.009(2)
C28 0.093(4) 0.021(2) 0.056(3) 0.000(2) -0.005(3) 0.003(3)
C29 0.059(3) 0.031(3) 0.075(4) -0.010(2) 0.000(3) 0.007(2)
B1 0.037(3) 0.030(2) 0.034(2) 0.000(2) 0.006(2) 0.002(2)
C31 0.041(2) 0.035(2) 0.027(2) 0.0010(18) 0.0059(17) -0.0011(19)
F32 0.0444(15) 0.0444(15) 0.0607(17) 0.0006(13) -0.0077(13) 0.0037(13)
C32 0.041(2) 0.040(2) 0.035(2) 0.003(2) 0.0040(19) -0.002(2)
F33 0.0595(18) 0.0597(19) 0.0639(19) -0.0004(15) -0.0210(14) -0.0167(15)
C33 0.048(3) 0.048(3) 0.039(3) -0.001(2) -0.003(2) -0.012(2)
F34 0.088(2) 0.0372(15) 0.0593(18) -0.0092(14) -0.0035(16) -0.0177(15)
C34 0.063(3) 0.034(2) 0.040(3) -0.004(2) 0.008(2) -0.013(2)
F35 0.068(2) 0.0315(14) 0.075(2) -0.0045(14) 0.0016(16) 0.0056(14)
C35 0.048(3) 0.038(3) 0.047(3) 0.000(2) 0.007(2) 0.002(2)
F36 0.0444(16) 0.0392(15) 0.076(2) -0.0047(14) -0.0135(14) 0.0064(12)
C36 0.044(3) 0.033(2) 0.037(2) -0.0040(19) 0.0019(19) -0.003(2)
C41 0.032(2) 0.035(2) 0.033(2) -0.0040(18) 0.0028(17) 0.0003(18)
F42 0.0571(17) 0.0520(17) 0.0420(15) 0.0038(13) 0.0186(13) 0.0135(14)
C42 0.040(2) 0.035(2) 0.035(2) -0.0062(19) 0.0060(18) -0.0038(19)
F43 0.076(2) 0.0588(18) 0.0427(16) 0.0112(14) 0.0208(14) -0.0018(16)
C43 0.051(3) 0.040(3) 0.031(2) 0.002(2) 0.0045(19) -0.007(2)
F44 0.094(2) 0.0510(18) 0.0602(19) 0.0190(15) 0.0069(17) 0.0160(17)
C44 0.064(3) 0.034(2) 0.040(3) 0.009(2) -0.001(2) 0.001(2)
F45 0.080(2) 0.071(2) 0.082(2) 0.0205(18) 0.0192(18) 0.0448(19)
C45 0.047(3) 0.042(3) 0.051(3) 0.002(2) 0.002(2) 0.011(2)
F46 0.0594(18) 0.078(2) 0.0610(18) 0.0184(17) 0.0275(15) 0.0298(17)
C46 0.045(3) 0.044(3) 0.036(2) 0.004(2) 0.0074(19) 0.006(2)

loop_
_atom_type_symbol
_atom_type_description
_atom_type_scat_dispersion_real
_atom_type_scat_dispersion_imag
_atom_type_scat_source
C C 0.0033 0.0016 'International Tables Vol C Tables 4.2.6.8 and 6.1.1.4'
H H 0.0000 0.0000 'International Tables Vol C Tables 4.2.6.8 and 6.1.1.4'
B B 0.0013 0.0007 'International Tables Vol C Tables 4.2.6.8 and 6.1.1.4'
F F 0.0171 0.0103 'International Tables Vol C Tables 4.2.6.8 and 6.1.1.4'
Si Si 0.0817 0.0704 'International Tables Vol C Tables 4.2.6.8 and 6.1.1.4'
Zr Zr -2.9673 0.5597 'International Tables Vol C Tables 4.2.6.8 and 6.1.1.4'

loop_
_geom_angle_atom_site_label_1
_geom_angle_atom_site_label_2
_geom_angle_atom_site_label_3
_geom_angle
C4 Zr1 C2 94.64(15)
C4 Zr1 C20 129.39(19)
C2 Zr1 C20 105.8(2)
C4 Zr1 C25 93.00(18)
C2 Zr1 C25 135.88(17)
C20 Zr1 C25 102.4(2)
C4 Zr1 C24 107.0(3)
C2 Zr1 C24 137.1(2)
C20 Zr1 C24 32.9(3)
C25 Zr1 C24 80.5(2)
C4 Zr1 C23 77.5(2)
C2 Zr1 C23 129.8(3)
C20 Zr1 C23 53.7(2)
C25 Zr1 C23 94.3(3)
C24 Zr1 C23 32.1(3)
C4 Zr1 C26 124.86(19)
C2 Zr1 C26 118.9(2)
C20 Zr1 C26 84.5(2)
C25 Zr1 C26 32.4(2)
C24 Zr1 C26 78.1(2)
C23 Zr1 C26 105.1(3)
C4 Zr1 C21 108.0(2)
C2 Zr1 C21 85.82(18)
C20 Zr1 C21 32.1(2)
C25 Zr1 C21 132.2(2)
C24 Zr1 C21 52.7(2)
C23 Zr1 C21 52.0(2)
C26 Zr1 C21 116.3(2)
C4 Zr1 C27 126.03(18)
C2 Zr1 C27 87.90(18)
C20 Zr1 C27 101.0(2)
C25 Zr1 C27 53.52(19)
C24 Zr1 C27 106.8(3)
C23 Zr1 C27 136.6(3)
C26 Zr1 C27 32.0(2)
C21 Zr1 C27 126.0(2)
C4 Zr1 C29 75.61(17)
C2 Zr1 C29 109.96(17)
C20 Zr1 C29 134.0(2)
C25 Zr1 C29 31.97(18)
C24 Zr1 C29 111.1(2)
C23 Zr1 C29 115.5(2)
C26 Zr1 C29 53.10(19)
C21 Zr1 C29 163.7(2)
C27 Zr1 C29 53.42(19)
C4 Zr1 C22 79.5(2)
C2 Zr1 C22 99.1(2)
C20 Zr1 C22 52.1(2)
C25 Zr1 C22 125.1(2)
C24 Zr1 C22 51.6(2)
C23 Zr1 C22 30.8(3)
C26 Zr1 C22 129.5(2)
C21 Zr1 C22 30.5(2)
C27 Zr1 C22 153.1(2)
C29 Zr1 C22 142.9(3)
C4 Zr1 C28 94.28(18)
C2 Zr1 C28 82.86(16)
C20 Zr1 C28 133.3(2)
C25 Zr1 C28 53.23(18)
C24 Zr1 C28 130.1(2)
C23 Zr1 C28 146.4(3)
C26 Zr1 C28 53.20(19)
C21 Zr1 C28 155.8(2)
C27 Zr1 C28 32.51(19)
C29 Zr1 C28 32.04(18)
C22 Zr1 C28 173.6(2)
C4 Zr1 C3 29.56(14)
C2 Zr1 C3 65.37(14)
C20 Zr1 C3 139.2(2)
C25 Zr1 C3 110.75(17)
C24 Zr1 C3 131.6(3)
C23 Zr1 C3 99.6(3)
C26 Zr1 C3 135.70(17)
C21 Zr1 C3 107.9(2)
C27 Zr1 C3 117.63(18)
C29 Zr1 C3 83.18(16)
C22 Zr1 C3 88.62(19)
C28 Zr1 C3 86.66(16)
C4 Zr1 C1 120.91(15)
C2 Zr1 C1 26.51(14)
C20 Zr1 C1 84.9(2)
C25 Zr1 C1 129.26(17)
C24 Zr1 C1 117.8(3)
C23 Zr1 C1 127.1(2)
C26 Zr1 C1 101.4(2)
C21 Zr1 C1 75.28(18)
C27 Zr1 C1 75.74(16)
C29 Zr1 C1 117.13(17)
C22 Zr1 C1 99.2(2)
C28 Zr1 C1 85.24(17)
C3 Zr1 C1 91.84(13)
C2 C1 Si1 161.2(4)
C2 C1 Zr1 66.1(3)
Si1 C1 Zr1 131.9(2)
C1 C2 B1 176.8(5)
C1 C2 Zr1 87.4(3)
B1 C2 Zr1 92.6(3)
C4 C3 B1 139.0(4)
C4 C3 Zr1 54.7(2)
B1 C3 Zr1 84.4(2)
C4 C3 H3 110.5
B1 C3 H3 110.5
Zr1 C3 H3 164.9
C3 C4 C5 124.0(4)
C3 C4 Zr1 95.7(3)
C5 C4 Zr1 139.7(3)
C6 C5 C7 121.0(5)
C6 C5 C4 119.6(5)
C7 C5 C4 119.3(5)
C5 C6 H6A 120.0
C5 C6 H6B 120.0
H6A C6 H6B 120.0
C5 C7 H7A 109.5
C5 C7 H7B 109.5
H7A C7 H7B 109.5
C5 C7 H7C 109.5
H7A C7 H7C 109.5
H7B C7 H7C 109.5
C12 Si1 C13 112.7(4)
C12 Si1 C11 108.0(3)
C13 Si1 C11 111.3(3)
C12 Si1 C1 107.6(2)
C13 Si1 C1 110.9(3)
C11 Si1 C1 106.1(2)
Si1 C11 H11A 109.5
Si1 C11 H11B 109.5
H11A C11 H11B 109.5
Si1 C11 H11C 109.5
H11A C11 H11C 109.5
H11B C11 H11C 109.5
Si1 C12 H12A 109.5
Si1 C12 H12B 109.5
H12A C12 H12B 109.5
Si1 C12 H12C 109.5
H12A C12 H12C 109.5
H12B C12 H12C 109.5
Si1 C13 H13A 109.5
Si1 C13 H13B 109.5
H13A C13 H13B 109.5
Si1 C13 H13C 109.5
H13A C13 H13C 109.5
H13B C13 H13C 109.5
C21 C20 C24 105.6(6)
C21 C20 Zr1 75.4(3)
C24 C20 Zr1 74.3(3)
C21 C20 H20 127.2
C24 C20 H20 127.2
Zr1 C20 H20 115.6
C22 C21 C20 108.6(6)
C22 C21 Zr1 75.4(3)
C20 C21 Zr1 72.4(3)
C22 C21 H21 125.7
C20 C21 H21 125.7
Zr1 C21 H21 118.4
C21 C22 C23 111.2(7)
C21 C22 Zr1 74.1(3)
C23 C22 Zr1 73.6(4)
C21 C22 H22 124.4
C23 C22 H22 124.4
Zr1 C22 H22 119.4
C22 C23 C24 106.9(7)
C22 C23 Zr1 75.5(3)
C24 C23 Zr1 73.5(4)
C22 C23 H23 126.6
C24 C23 H23 126.6
Zr1 C23 H23 116.7
C23 C24 C20 107.7(6)
C23 C24 Zr1 74.4(3)
C20 C24 Zr1 72.8(3)
C23 C24 H24 126.2
C20 C24 H24 126.2
Zr1 C24 H24 118.5
C29 C25 C26 108.4(5)
C29 C25 Zr1 75.4(3)
C26 C25 Zr1 74.6(3)
C29 C25 H25 125.8
C26 C25 H25 125.8
Zr1 C25 H25 116.2
C27 C26 C25 108.3(5)
C27 C26 Zr1 74.3(3)
C25 C26 Zr1 73.0(3)
C27 C26 H26 125.8
C25 C26 H26 125.8
Zr1 C26 H26 118.7
C26 C27 C28 107.5(5)
C26 C27 Zr1 73.7(3)
C28 C27 Zr1 74.3(3)
C26 C27 H27 126.3
C28 C27 H27 126.3
Zr1 C27 H27 117.8
C29 C28 C27 107.6(5)
C29 C28 Zr1 73.7(3)
C27 C28 Zr1 73.2(3)
C29 C28 H28 126.2
C27 C28 H28 126.2
Zr1 C28 H28 118.8
C25 C29 C28 108.2(5)
C25 C29 Zr1 72.6(3)
C28 C29 Zr1 74.2(3)
C25 C29 H29 125.9
C28 C29 H29 125.9
Zr1 C29 H29 119.1
C2 B1 C41 105.1(3)
C2 B1 C31 110.3(3)
C41 B1 C31 110.5(3)
C2 B1 C3 116.6(4)
C41 B1 C3 113.7(3)
C31 B1 C3 100.7(3)
C36 C31 C32 113.1(4)
C36 C31 B1 126.4(4)
C32 C31 B1 120.1(4)
F32 C32 C33 115.4(4)
F32 C32 C31 120.0(4)
C33 C32 C31 124.6(4)
F33 C33 C34 119.1(4)
F33 C33 C32 121.1(5)
C34 C33 C32 119.8(4)
F34 C34 C33 120.7(4)
F34 C34 C35 120.8(5)
C33 C34 C35 118.5(4)
F35 C35 C34 119.6(4)
F35 C35 C36 120.7(4)
C34 C35 C36 119.7(4)
F36 C36 C35 115.0(4)
F36 C36 C31 120.7(4)
C35 C36 C31 124.2(4)
C46 C41 C42 113.3(4)
C46 C41 B1 126.7(4)
C42 C41 B1 119.9(4)
F42 C42 C43 116.6(4)
F42 C42 C41 119.4(4)
C43 C42 C41 124.0(4)
F43 C43 C44 119.4(4)
F43 C43 C42 120.4(4)
C44 C43 C42 120.2(4)
F44 C44 C43 120.5(4)
F44 C44 C45 120.2(5)
C43 C44 C45 119.3(4)
F45 C45 C44 120.5(4)
F45 C45 C46 120.4(4)
C44 C45 C46 119.2(4)
F46 C46 C41 120.8(4)
F46 C46 C45 115.2(4)
C41 C46 C45 124.0(4)

loop_
_geom_bond_atom_site_label_1
_geom_bond_atom_site_label_2
_geom_bond_distance
Zr1 C4 2.186(4)
Zr1 C2 2.472(4)
Zr1 C20 2.475(6)
Zr1 C25 2.489(5)
Zr1 C24 2.493(5)
Zr1 C23 2.505(6)
Zr1 C26 2.509(5)
Zr1 C21 2.512(5)
Zr1 C27 2.516(5)
Zr1 C29 2.524(5)
Zr1 C22 2.528(5)
Zr1 C28 2.530(5)
Zr1 C3 2.664(4)
Zr1 C1 2.702(5)
C1 C2 1.207(6)
C1 Si1 1.883(5)
C2 B1 1.597(6)
C3 C4 1.321(6)
C3 B1 1.669(6)
C3 H3 0.9400
C4 C5 1.474(6)
C5 C6 1.358(8)
C5 C7 1.449(8)
C6 H6A 0.9400
C6 H6B 0.9400
C7 H7A 0.9700
C7 H7B 0.9700
C7 H7C 0.9700
Si1 C12 1.844(6)
Si1 C13 1.847(6)
Si1 C11 1.849(6)
C11 H11A 0.9700
C11 H11B 0.9700
C11 H11C 0.9700
C12 H12A 0.9700
C12 H12B 0.9700
C12 H12C 0.9700
C13 H13A 0.9700
C13 H13B 0.9700
C13 H13C 0.9700
C20 C21 1.381(10)
C20 C24 1.406(11)
C20 H20 0.9400
C21 C22 1.327(10)
C21 H21 0.9400
C22 C23 1.338(11)
C22 H22 0.9400
C23 C24 1.382(11)
C23 H23 0.9400
C24 H24 0.9400
C25 C29 1.381(8)
C25 C26 1.394(8)
C25 H25 0.9400
C26 C27 1.386(9)
C26 H26 0.9400
C27 C28 1.413(8)
C27 H27 0.9400
C28 C29 1.395(8)
C28 H28 0.9400
C29 H29 0.9400
B1 C41 1.650(6)
B1 C31 1.658(6)
C31 C36 1.385(6)
C31 C32 1.389(6)
F32 C32 1.362(5)
C32 C33 1.375(7)
F33 C33 1.344(5)
C33 C34 1.372(7)
F34 C34 1.337(5)
C34 C35 1.376(7)
F35 C35 1.342(5)
C35 C36 1.384(6)
F36 C36 1.346(5)
C41 C46 1.382(6)
C41 C42 1.390(6)
F42 C42 1.349(5)
C42 C43 1.372(6)
F43 C43 1.348(5)
C43 C44 1.352(7)
F44 C44 1.350(5)
C44 C45 1.371(7)
F45 C45 1.338(5)
C45 C46 1.387(7)
F46 C46 1.350(5)

loop_
_geom_torsion_atom_site_label_1
_geom_torsion_atom_site_label_2
_geom_torsion_atom_site_label_3
_geom_torsion_atom_site_label_4
_geom_torsion
C4 Zr1 C1 C2 -8.6(4)
C20 Zr1 C1 C2 -142.1(3)
C25 Zr1 C1 C2 116.0(3)
C24 Zr1 C1 C2 -143.1(4)
C23 Zr1 C1 C2 -106.4(4)
C26 Zr1 C1 C2 134.5(3)
C21 Zr1 C1 C2 -111.0(4)
C27 Zr1 C1 C2 115.1(3)
C29 Zr1 C1 C2 80.3(3)
C22 Zr1 C1 C2 -91.8(3)
C28 Zr1 C1 C2 83.6(3)
C3 Zr1 C1 C2 -2.9(3)
C4 Zr1 C1 Si1 164.9(3)
C2 Zr1 C1 Si1 173.5(5)
C20 Zr1 C1 Si1 31.3(3)
C25 Zr1 C1 Si1 -70.5(4)
C24 Zr1 C1 Si1 30.4(4)
C23 Zr1 C1 Si1 67.1(4)
C26 Zr1 C1 Si1 -52.0(3)
C21 Zr1 C1 Si1 62.5(3)
C27 Zr1 C1 Si1 -71.4(3)
C29 Zr1 C1 Si1 -106.2(3)
C22 Zr1 C1 Si1 81.6(3)
C28 Zr1 C1 Si1 -103.0(3)
C3 Zr1 C1 Si1 170.5(3)
Si1 C1 C2 B1 105(8)
Zr1 C1 C2 B1 -90(8)
Si1 C1 C2 Zr1 -164.8(12)
C4 Zr1 C2 C1 172.6(3)
C20 Zr1 C2 C1 39.4(4)
C25 Zr1 C2 C1 -88.2(4)
C24 Zr1 C2 C1 51.3(5)
C23 Zr1 C2 C1 95.0(4)
C26 Zr1 C2 C1 -53.0(4)
C21 Zr1 C2 C1 64.9(4)
C27 Zr1 C2 C1 -61.4(3)
C29 Zr1 C2 C1 -111.0(3)
C22 Zr1 C2 C1 92.5(3)
C28 Zr1 C2 C1 -93.6(3)
C3 Zr1 C2 C1 176.8(3)
C4 Zr1 C2 B1 -10.6(3)
C20 Zr1 C2 B1 -143.8(3)
C25 Zr1 C2 B1 88.6(3)
C24 Zr1 C2 B1 -131.8(4)
C23 Zr1 C2 B1 -88.1(4)
C26 Zr1 C2 B1 123.9(3)
C21 Zr1 C2 B1 -118.3(3)
C27 Zr1 C2 B1 115.4(3)
C29 Zr1 C2 B1 65.8(3)
C22 Zr1 C2 B1 -90.7(3)
C28 Zr1 C2 B1 83.2(3)
C3 Zr1 C2 B1 -6.4(2)
C1 Zr1 C2 B1 176.8(5)
C2 Zr1 C3 C4 -171.6(3)
C20 Zr1 C3 C4 -85.8(4)
C25 Zr1 C3 C4 56.3(3)
C24 Zr1 C3 C4 -39.4(4)
C23 Zr1 C3 C4 -42.0(3)
C26 Zr1 C3 C4 81.5(4)
C21 Zr1 C3 C4 -95.0(3)
C27 Zr1 C3 C4 115.0(3)
C29 Zr1 C3 C4 72.8(3)
C22 Zr1 C3 C4 -71.0(3)
C28 Zr1 C3 C4 104.7(3)
C1 Zr1 C3 C4 -170.1(3)
C4 Zr1 C3 B1 177.7(4)
C2 Zr1 C3 B1 6.2(2)
C20 Zr1 C3 B1 91.9(4)
C25 Zr1 C3 B1 -126.0(3)
C24 Zr1 C3 B1 138.3(3)
C23 Zr1 C3 B1 135.7(3)
C26 Zr1 C3 B1 -100.8(3)
C21 Zr1 C3 B1 82.7(3)
C27 Zr1 C3 B1 -67.3(3)
C29 Zr1 C3 B1 -109.5(3)
C22 Zr1 C3 B1 106.8(3)
C28 Zr1 C3 B1 -77.5(3)
C1 Zr1 C3 B1 7.6(2)
B1 C3 C4 C5 169.3(5)
Zr1 C3 C4 C5 172.8(5)
B1 C3 C4 Zr1 -3.4(6)
C2 Zr1 C4 C3 7.7(3)
C20 Zr1 C4 C3 122.5(4)
C25 Zr1 C4 C3 -128.8(3)
C24 Zr1 C4 C3 150.2(3)
C23 Zr1 C4 C3 137.5(4)
C26 Zr1 C4 C3 -122.7(3)
C21 Zr1 C4 C3 94.8(3)
C27 Zr1 C4 C3 -83.1(3)
C29 Zr1 C4 C3 -101.8(3)
C22 Zr1 C4 C3 106.0(3)
C28 Zr1 C4 C3 -75.5(3)
C1 Zr1 C4 C3 11.5(3)
C2 Zr1 C4 C5 -163.0(5)
C20 Zr1 C4 C5 -48.3(6)
C25 Zr1 C4 C5 60.4(5)
C24 Zr1 C4 C5 -20.5(5)
C23 Zr1 C4 C5 -33.3(6)
C26 Zr1 C4 C5 66.6(6)
C21 Zr1 C4 C5 -75.9(5)
C27 Zr1 C4 C5 106.2(5)
C29 Zr1 C4 C5 87.5(5)
C22 Zr1 C4 C5 -64.7(5)
C28 Zr1 C4 C5 113.8(5)
C3 Zr1 C4 C5 -170.7(7)
C1 Zr1 C4 C5 -159.2(5)
C3 C4 C5 C6 -49.9(8)
Zr1 C4 C5 C6 118.9(6)
C3 C4 C5 C7 132.1(6)
Zr1 C4 C5 C7 -59.1(8)
C2 C1 Si1 C12 72.4(13)
Zr1 C1 Si1 C12 -88.8(4)
C2 C1 Si1 C13 -164.0(12)
Zr1 C1 Si1 C13 34.8(4)
C2 C1 Si1 C11 -43.0(13)
Zr1 C1 Si1 C11 155.8(3)
C4 Zr1 C20 C21 -56.2(6)
C2 Zr1 C20 C21 53.7(5)
C25 Zr1 C20 C21 -160.6(4)
C24 Zr1 C20 C21 -111.3(6)
C23 Zr1 C20 C21 -74.4(5)
C26 Zr1 C20 C21 172.2(5)
C27 Zr1 C20 C21 144.7(4)
C29 Zr1 C20 C21 -166.4(4)
C22 Zr1 C20 C21 -35.6(4)
C28 Zr1 C20 C21 148.8(4)
C3 Zr1 C20 C21 -16.6(6)
C1 Zr1 C20 C21 70.3(4)
C4 Zr1 C20 C24 55.1(6)
C2 Zr1 C20 C24 165.0(5)
C25 Zr1 C20 C24 -49.4(5)
C23 Zr1 C20 C24 36.8(4)
C26 Zr1 C20 C24 -76.5(5)
C21 Zr1 C20 C24 111.3(6)
C27 Zr1 C20 C24 -104.1(5)
C29 Zr1 C20 C24 -55.1(6)
C22 Zr1 C20 C24 75.7(5)
C28 Zr1 C20 C24 -99.9(5)
C3 Zr1 C20 C24 94.6(6)
C1 Zr1 C20 C24 -178.5(5)
C24 C20 C21 C22 -1.4(6)
Zr1 C20 C21 C22 67.3(4)
C24 C20 C21 Zr1 -68.7(4)
C4 Zr1 C21 C22 22.2(5)
C2 Zr1 C21 C22 115.8(5)
C20 Zr1 C21 C22 -115.3(6)
C25 Zr1 C21 C22 -89.4(6)
C24 Zr1 C21 C22 -75.8(5)
C23 Zr1 C21 C22 -34.9(5)
C26 Zr1 C21 C22 -124.0(5)
C27 Zr1 C21 C22 -159.9(5)
C29 Zr1 C21 C22 -78.1(10)
C28 Zr1 C21 C22 178.0(5)
C3 Zr1 C21 C22 53.3(5)
C1 Zr1 C21 C22 140.5(5)
C4 Zr1 C21 C20 137.6(4)
C2 Zr1 C21 C20 -128.9(5)
C25 Zr1 C21 C20 26.0(6)
C24 Zr1 C21 C20 39.5(4)
C23 Zr1 C21 C20 80.4(5)
C26 Zr1 C21 C20 -8.6(5)
C27 Zr1 C21 C20 -44.6(5)
C29 Zr1 C21 C20 37.3(11)
C22 Zr1 C21 C20 115.3(6)
C28 Zr1 C21 C20 -66.7(6)
C3 Zr1 C21 C20 168.7(4)
C1 Zr1 C21 C20 -104.2(5)
C20 C21 C22 C23 -0.5(7)
Zr1 C21 C22 C23 64.9(5)
C20 C21 C22 Zr1 -65.4(4)
C4 Zr1 C22 C21 -158.5(5)
C2 Zr1 C22 C21 -65.5(5)
C20 Zr1 C22 C21 37.5(4)
C25 Zr1 C22 C21 115.2(5)
C24 Zr1 C22 C21 79.7(5)
C23 Zr1 C22 C21 118.3(7)
C26 Zr1 C22 C21 74.5(6)
C27 Zr1 C22 C21 38.0(9)
C29 Zr1 C22 C21 153.0(4)
C28 Zr1 C22 C21 -172.6(18)
C3 Zr1 C22 C21 -130.2(5)
C1 Zr1 C22 C21 -38.6(5)
C4 Zr1 C22 C23 83.1(5)
C2 Zr1 C22 C23 176.2(5)
C20 Zr1 C22 C23 -80.8(5)
C25 Zr1 C22 C23 -3.2(6)
C24 Zr1 C22 C23 -38.6(5)
C26 Zr1 C22 C23 -43.8(7)
C21 Zr1 C22 C23 -118.3(7)
C27 Zr1 C22 C23 -80.3(8)
C29 Zr1 C22 C23 34.6(7)
C28 Zr1 C22 C23 69(2)
C3 Zr1 C22 C23 111.4(5)
C1 Zr1 C22 C23 -156.9(5)
C21 C22 C23 C24 2.2(7)
Zr1 C22 C23 C24 67.3(4)
C21 C22 C23 Zr1 -65.2(4)
C4 Zr1 C23 C22 -90.5(5)
C2 Zr1 C23 C22 -4.9(7)
C20 Zr1 C23 C22 75.2(5)
C25 Zr1 C23 C22 177.4(5)
C24 Zr1 C23 C22 112.9(7)
C26 Zr1 C23 C22 146.4(5)
C21 Zr1 C23 C22 34.6(4)
C27 Zr1 C23 C22 139.5(5)
C29 Zr1 C23 C22 -157.7(5)
C28 Zr1 C23 C22 -169.2(4)
C3 Zr1 C23 C22 -70.7(5)
C1 Zr1 C23 C22 29.0(7)
C4 Zr1 C23 C24 156.6(6)
C2 Zr1 C23 C24 -117.8(6)
C20 Zr1 C23 C24 -37.8(4)
C25 Zr1 C23 C24 64.5(5)
C26 Zr1 C23 C24 33.5(6)
C21 Zr1 C23 C24 -78.3(5)
C27 Zr1 C23 C24 26.6(6)
C29 Zr1 C23 C24 89.4(5)
C22 Zr1 C23 C24 -112.9(7)
C28 Zr1 C23 C24 77.9(6)
C3 Zr1 C23 C24 176.4(5)
C1 Zr1 C23 C24 -83.9(6)
C22 C23 C24 C20 -3.0(7)
Zr1 C23 C24 C20 65.8(4)
C22 C23 C24 Zr1 -68.7(4)
C21 C20 C24 C23 2.7(7)
Zr1 C20 C24 C23 -66.8(4)
C21 C20 C24 Zr1 69.5(4)
C4 Zr1 C24 C23 -23.9(5)
C2 Zr1 C24 C23 93.1(7)
C20 Zr1 C24 C23 114.6(6)
C25 Zr1 C24 C23 -114.2(6)
C26 Zr1 C24 C23 -147.0(6)
C21 Zr1 C24 C23 76.0(5)
C27 Zr1 C24 C23 -161.3(5)
C29 Zr1 C24 C23 -104.7(5)
C22 Zr1 C24 C23 37.0(4)
C28 Zr1 C24 C23 -135.0(5)
C3 Zr1 C24 C23 -4.8(6)
C1 Zr1 C24 C23 116.3(6)
C4 Zr1 C24 C20 -138.5(5)
C2 Zr1 C24 C20 -21.5(7)
C25 Zr1 C24 C20 131.3(5)
C23 Zr1 C24 C20 -114.6(6)
C26 Zr1 C24 C20 98.4(5)
C21 Zr1 C24 C20 -38.6(4)
C27 Zr1 C24 C20 84.2(5)
C29 Zr1 C24 C20 140.8(4)
C22 Zr1 C24 C20 -77.5(5)
C28 Zr1 C24 C20 110.4(4)
C3 Zr1 C24 C20 -119.4(5)
C1 Zr1 C24 C20 1.7(6)
C4 Zr1 C25 C29 56.4(4)
C2 Zr1 C25 C29 -43.4(5)
C20 Zr1 C25 C29 -172.2(4)
C24 Zr1 C25 C29 163.1(4)
C23 Zr1 C25 C29 134.0(4)
C26 Zr1 C25 C29 -114.2(5)
C21 Zr1 C25 C29 174.0(4)
C27 Zr1 C25 C29 -77.6(4)
C22 Zr1 C25 C29 135.7(4)
C28 Zr1 C25 C29 -36.7(3)
C3 Zr1 C25 C29 32.1(4)
C1 Zr1 C25 C29 -78.6(4)
C4 Zr1 C25 C26 170.5(4)
C2 Zr1 C25 C26 70.7(4)
C20 Zr1 C25 C26 -58.0(4)
C24 Zr1 C25 C26 -82.7(4)
C23 Zr1 C25 C26 -111.8(4)
C21 Zr1 C25 C26 -71.8(5)
C27 Zr1 C25 C26 36.6(4)
C29 Zr1 C25 C26 114.2(5)
C22 Zr1 C25 C26 -110.2(4)
C28 Zr1 C25 C26 77.4(4)
C3 Zr1 C25 C26 146.3(3)
C1 Zr1 C25 C26 35.5(4)
C29 C25 C26 C27 2.1(6)
Zr1 C25 C26 C27 -66.4(4)
C29 C25 C26 Zr1 68.5(4)
C4 Zr1 C26 C27 103.8(4)
C2 Zr1 C26 C27 -16.0(4)
C20 Zr1 C26 C27 -121.0(4)
C25 Zr1 C26 C27 115.3(5)
C24 Zr1 C26 C27 -153.7(5)
C23 Zr1 C26 C27 -171.1(4)
C21 Zr1 C26 C27 -116.4(4)
C29 Zr1 C26 C27 78.2(4)
C22 Zr1 C26 C27 -149.5(4)
C28 Zr1 C26 C27 37.8(3)
C3 Zr1 C26 C27 67.3(5)
C1 Zr1 C26 C27 -37.3(4)
C4 Zr1 C26 C25 -11.6(4)
C2 Zr1 C26 C25 -131.4(4)
C20 Zr1 C26 C25 123.7(4)
C24 Zr1 C26 C25 91.0(4)
C23 Zr1 C26 C25 73.6(4)
C21 Zr1 C26 C25 128.3(4)
C27 Zr1 C26 C25 -115.3(5)
C29 Zr1 C26 C25 -37.2(3)
C22 Zr1 C26 C25 95.2(5)
C28 Zr1 C26 C25 -77.5(4)
C3 Zr1 C26 C25 -48.0(5)
C1 Zr1 C26 C25 -152.7(3)
C25 C26 C27 C28 -1.6(6)
Zr1 C26 C27 C28 -67.2(3)
C25 C26 C27 Zr1 65.6(4)
C4 Zr1 C27 C26 -99.8(4)
C2 Zr1 C27 C26 166.0(4)
C20 Zr1 C27 C26 60.3(4)
C25 Zr1 C27 C26 -37.0(3)
C24 Zr1 C27 C26 27.0(4)
C23 Zr1 C27 C26 12.6(5)
C21 Zr1 C27 C26 82.7(4)
C29 Zr1 C27 C26 -77.1(4)
C22 Zr1 C27 C26 60.0(7)
C28 Zr1 C27 C26 -114.0(5)
C3 Zr1 C27 C26 -133.3(4)
C1 Zr1 C27 C26 142.1(4)
C4 Zr1 C27 C28 14.2(4)
C2 Zr1 C27 C28 -80.0(3)
C20 Zr1 C27 C28 174.4(4)
C25 Zr1 C27 C28 77.0(4)
C24 Zr1 C27 C28 141.0(4)
C23 Zr1 C27 C28 126.6(4)
C26 Zr1 C27 C28 114.0(5)
C21 Zr1 C27 C28 -163.3(3)
C29 Zr1 C27 C28 36.9(3)
C22 Zr1 C27 C28 174.0(5)
C3 Zr1 C27 C28 -19.3(4)
C1 Zr1 C27 C28 -103.8(4)
C26 C27 C28 C29 0.5(6)
Zr1 C27 C28 C29 -66.3(3)
C26 C27 C28 Zr1 66.8(4)
C4 Zr1 C28 C29 -53.9(3)
C2 Zr1 C28 C29 -148.0(3)
C20 Zr1 C28 C29 107.0(4)
C25 Zr1 C28 C29 36.7(3)
C24 Zr1 C28 C29 62.6(5)
C23 Zr1 C28 C29 19.9(6)
C26 Zr1 C28 C29 77.4(4)
C21 Zr1 C28 C29 149.2(5)
C27 Zr1 C28 C29 114.6(5)
C22 Zr1 C28 C29 -40(2)
C3 Zr1 C28 C29 -82.5(3)
C1 Zr1 C28 C29 -174.6(3)
C4 Zr1 C28 C27 -168.5(3)
C2 Zr1 C28 C27 97.3(3)
C20 Zr1 C28 C27 -7.6(5)
C25 Zr1 C28 C27 -78.0(4)
C24 Zr1 C28 C27 -52.0(5)
C23 Zr1 C28 C27 -94.8(6)
C26 Zr1 C28 C27 -37.2(3)
C21 Zr1 C28 C27 34.5(6)
C29 Zr1 C28 C27 -114.6(5)
C22 Zr1 C28 C27 -154.7(19)
C3 Zr1 C28 C27 162.9(3)
C1 Zr1 C28 C27 70.8(3)
C26 C25 C29 C28 -1.7(6)
Zr1 C25 C29 C28 66.2(3)
C26 C25 C29 Zr1 -67.9(4)
C27 C28 C29 C25 0.7(6)
Zr1 C28 C29 C25 -65.2(4)
C27 C28 C29 Zr1 65.9(3)
C4 Zr1 C29 C25 -120.9(4)
C2 Zr1 C29 C25 149.4(3)
C20 Zr1 C29 C25 10.6(5)
C24 Zr1 C29 C25 -17.9(5)
C23 Zr1 C29 C25 -52.6(5)
C26 Zr1 C29 C25 37.7(4)
C21 Zr1 C29 C25 -16.0(10)
C27 Zr1 C29 C25 77.9(4)
C22 Zr1 C29 C25 -71.4(5)
C28 Zr1 C29 C25 115.4(5)
C3 Zr1 C29 C25 -150.0(4)
C1 Zr1 C29 C25 121.5(4)
C4 Zr1 C29 C28 123.7(3)
C2 Zr1 C29 C28 34.0(4)
C20 Zr1 C29 C28 -104.8(4)
C25 Zr1 C29 C28 -115.4(5)
C24 Zr1 C29 C28 -133.3(4)
C23 Zr1 C29 C28 -168.0(4)
C26 Zr1 C29 C28 -77.7(4)
C21 Zr1 C29 C28 -131.4(8)
C27 Zr1 C29 C28 -37.5(3)
C22 Zr1 C29 C28 173.2(4)
C3 Zr1 C29 C28 94.6(3)
C1 Zr1 C29 C28 6.1(4)
C1 C2 B1 C41 -27(8)
Zr1 C2 B1 C41 -116.5(3)
C1 C2 B1 C31 -146(8)
Zr1 C2 B1 C31 124.4(3)
C1 C2 B1 C3 100(8)
Zr1 C2 B1 C3 10.4(4)
C4 C3 B1 C2 -6.9(8)
Zr1 C3 B1 C2 -9.7(3)
C4 C3 B1 C41 115.7(6)
Zr1 C3 B1 C41 112.9(3)
C4 C3 B1 C31 -126.2(6)
Zr1 C3 B1 C31 -129.0(3)
C2 B1 C31 C36 -26.3(6)
C41 B1 C31 C36 -142.1(4)
C3 B1 C31 C36 97.4(5)
C2 B1 C31 C32 161.3(4)
C41 B1 C31 C32 45.5(5)
C3 B1 C31 C32 -75.0(4)
C36 C31 C32 F32 -177.6(4)
B1 C31 C32 F32 -4.2(6)
C36 C31 C32 C33 1.8(6)
B1 C31 C32 C33 175.1(4)
F32 C32 C33 F33 -0.9(6)
C31 C32 C33 F33 179.7(4)
F32 C32 C33 C34 179.3(4)
C31 C32 C33 C34 -0.1(7)
F33 C33 C34 F34 -1.5(7)
C32 C33 C34 F34 178.3(4)
F33 C33 C34 C35 178.3(4)
C32 C33 C34 C35 -1.9(7)
F34 C34 C35 F35 0.9(7)
C33 C34 C35 F35 -178.9(4)
F34 C34 C35 C36 -178.1(4)
C33 C34 C35 C36 2.1(7)
F35 C35 C36 F36 1.7(7)
C34 C35 C36 F36 -179.3(4)
F35 C35 C36 C31 -179.3(4)
C34 C35 C36 C31 -0.3(7)
C32 C31 C36 F36 177.4(4)
B1 C31 C36 F36 4.5(7)
C32 C31 C36 C35 -1.6(7)
B1 C31 C36 C35 -174.4(4)
C2 B1 C41 C46 126.6(5)
C31 B1 C41 C46 -114.3(5)
C3 B1 C41 C46 -2.0(6)
C2 B1 C41 C42 -51.6(5)
C31 B1 C41 C42 67.4(5)
C3 B1 C41 C42 179.7(4)
C46 C41 C42 F42 178.5(4)
B1 C41 C42 F42 -3.0(6)
C46 C41 C42 C43 -1.4(6)
B1 C41 C42 C43 177.1(4)
F42 C42 C43 F43 1.5(6)
C41 C42 C43 F43 -178.6(4)
F42 C42 C43 C44 -178.0(4)
C41 C42 C43 C44 1.9(7)
F43 C43 C44 F44 -0.1(7)
C42 C43 C44 F44 179.4(4)
F43 C43 C44 C45 179.6(4)
C42 C43 C44 C45 -0.9(7)
F44 C44 C45 F45 -0.5(8)
C43 C44 C45 F45 179.8(5)
F44 C44 C45 C46 179.4(4)
C43 C44 C45 C46 -0.3(7)
C42 C41 C46 F46 179.7(4)
B1 C41 C46 F46 1.4(7)
C42 C41 C46 C45 0.1(7)
B1 C41 C46 C45 -178.3(4)
F45 C45 C46 F46 0.9(7)
C44 C45 C46 F46 -178.9(4)
F45 C45 C46 C41 -179.4(5)
C44 C45 C46 C41 0.8(8)
